data_1510440
loop_
_publ_author_name
'Loeken, S.'
'Tremel, W.'

_publ_section_title
;
 Synthesis, Structures, and Properties of New Quaternary
 Gold-Chalcogenides: K2 Au2 Ge2 S6, K2 Au2 Sn2 Se6, and Cs2 Au2 Sn S4
;
_journal_name_full 'Zeitschrift fuer Anorganische und Allgemeine Chemie'
_journal_page_first 1588
_journal_page_last 1594
_journal_paper_doi 10.1002/(SICI)1521-3749(199810)624:10<1588::AID-ZAAC1588>3.0.CO;2-X
_journal_volume 624
_journal_year 1998
_chemical_formula_sum 'Au2 K2 Se6 Sn2'
_chemical_name_systematic 'K2 (Au2 Sn2 Se6)'
_space_group_IT_number 124
_symmetry_space_group_name_Hall '-P 4 2c'
_symmetry_space_group_name_H-M 'P 4/m c c'
_cell_angle_alpha 90
_cell_angle_beta 90
_cell_angle_gamma 90
_cell_formula_units_Z 4
_cell_length_a 8.251
_cell_length_b 8.251
_cell_length_c 19.961
_cell_volume 1358.925
_citation_journal_id_ASTM ZAACAB
_cod_data_source_file gold_531.cif
_cod_data_source_block Au2K2Se6Sn2
_cod_database_code 1510440

loop_
_symmetry_equiv_pos_as_xyz
x,y,z
-y,x,z
-x,-y,z
y,-x,z
x,-y,-z+1/2
y,x,-z+1/2
-x,y,-z+1/2
-y,-x,-z+1/2
-x,-y,-z
y,-x,-z
x,y,-z
-y,x,-z
-x,y,z-1/2
-y,-x,z-1/2
x,-y,z-1/2
y,x,z-1/2

loop_
_atom_site_label
_atom_site_type_symbol
_atom_site_fract_x
_atom_site_fract_y
_atom_site_fract_z
_atom_site_occupancy
_atom_site_U_iso_or_equiv
K1 K+1 0 0 0.0992 1 0.0
Au1 Au+1 0.68504 0 0.25 1 0.0
K2 K+1 0.5 0.5 0.25 1 0.0
Se1 Se-2 -0.1878 0.3227 0.15607 1 0.0
Se2 Se-2 0.1533 0.3305 0 1 0.0
Sn1 Sn+4 0.5 0 0.41148 1 0.0
K3 K+1 0.5 0.5 0.0531 0.5 0.0
